data_7034661
loop_
_publ_author_name
'Feng, Yuquan'
'Qiu, Dongfang'
'Fan, Huitao'
'Li, Min'
'Huang, Qunzeng'
'Shi, Hengzhen'

_publ_section_title
;
 A new 3-D open-framework cadmium borovanadate with plane-shaped channels
 and high catalytic activity for the oxidation of cyclohexanol.
;
_journal_issue 19
_journal_name_full 'Dalton transactions (Cambridge, England : 2003)'
_journal_page_first 8792
_journal_page_last 8796
_journal_paper_doi 10.1039/c5dt00873e
_journal_volume 44
_journal_year 2015
_chemical_formula_sum 'B18 Cd3 H38 O76 V12'
_chemical_formula_weight 2397.20
_chemical_name_systematic
; 
 ? 
;
_space_group_IT_number 201
_symmetry_cell_setting cubic
_symmetry_space_group_name_Hall '-P 2ab 2bc 3'
_symmetry_space_group_name_H-M 'P n -3 :2'
_atom_sites_solution_hydrogens geom
_atom_sites_solution_primary direct
_atom_sites_solution_secondary difmap
_audit_creation_method SHELXL-97
_audit_update_record
;
2015-03-24 deposited with the CCDC.
2015-03-30 downloaded from the CCDC.
;
_cell_angle_alpha 90.00
_cell_angle_beta 90.00
_cell_angle_gamma 90.00
_cell_formula_units_Z 4
_cell_length_a 18.852(9)
_cell_length_b 18.852(9)
_cell_length_c 18.852(9)
_cell_measurement_reflns_used 3741
_cell_measurement_temperature 293(2)
_cell_measurement_theta_max 27.90
_cell_measurement_theta_min 2.64
_cell_volume 6700(6)
_computing_cell_refinement 'Bruker SAINT'
_computing_data_collection 'Bruker APEX2'
_computing_data_reduction 'Bruker SAINT'
_computing_molecular_graphics 'Bruker SHELXTL'
_computing_publication_material 'Bruker SHELXTL'
_computing_structure_refinement 'SHELXL-97 (Sheldrick, 2008)'
_computing_structure_solution 'SHELXS-97 (Sheldrick, 2008)'
_diffrn_ambient_temperature 293(2)
_diffrn_measured_fraction_theta_full 0.974
_diffrn_measured_fraction_theta_max 0.974
_diffrn_measurement_device_type 'Bruker APEX-II CCD'
_diffrn_measurement_method '\f and \w scans'
_diffrn_radiation_monochromator graphite
_diffrn_radiation_source 'fine-focus sealed tube'
_diffrn_radiation_type MoK\a
_diffrn_radiation_wavelength 0.71073
_diffrn_reflns_av_R_equivalents 0.1401
_diffrn_reflns_av_unetI/netI 0.0957
_diffrn_reflns_limit_h_max 22
_diffrn_reflns_limit_h_min -21
_diffrn_reflns_limit_k_max 18
_diffrn_reflns_limit_k_min -22
_diffrn_reflns_limit_l_max 22
_diffrn_reflns_limit_l_min -22
_diffrn_reflns_number 31877
_diffrn_reflns_theta_full 24.98
_diffrn_reflns_theta_max 24.98
_diffrn_reflns_theta_min 1.87
_exptl_absorpt_coefficient_mu 2.659
_exptl_absorpt_correction_T_max 0.6461
_exptl_absorpt_correction_T_min 0.5678
_exptl_absorpt_correction_type multi-scan
_exptl_absorpt_process_details SADABS
_exptl_crystal_colour red
_exptl_crystal_density_diffrn 2.357
_exptl_crystal_density_method 'not measured'
_exptl_crystal_description block
_exptl_crystal_F_000 4544
_exptl_crystal_size_max 0.24
_exptl_crystal_size_mid 0.22
_exptl_crystal_size_min 0.18
_refine_diff_density_max 2.507
_refine_diff_density_min -1.571
_refine_diff_density_rms 0.206
_refine_ls_extinction_method none
_refine_ls_goodness_of_fit_ref 1.039
_refine_ls_hydrogen_treatment mixed
_refine_ls_matrix_type full
_refine_ls_number_parameters 190
_refine_ls_number_reflns 1931
_refine_ls_number_restraints 50
_refine_ls_restrained_S_all 1.037
_refine_ls_R_factor_all 0.1468
_refine_ls_R_factor_gt 0.0936
_refine_ls_shift/su_max 0.000
_refine_ls_shift/su_mean 0.000
_refine_ls_structure_factor_coef Fsqd
_refine_ls_weighting_details 'calc w=1/[\s^2^(Fo^2^)+(0.0010P)^2^+202.0000P] where P=(Fo^2^+2Fc^2^)/3'
_refine_ls_weighting_scheme calc
_refine_ls_wR_factor_gt 0.1828
_refine_ls_wR_factor_ref 0.1991
_reflns_number_gt 1221
_reflns_number_total 1931
_reflns_threshold_expression >2sigma(I)
_cod_data_source_file c5dt00873e2.cif
_cod_data_source_block a
_cod_depositor_comments
;
The following automatic conversions were performed:

'_symmetry_cell_setting' value 'Cubic' changed to 'cubic' according
to
/usr/data/users/saulius/crontab/automatic-downloads/rss-feeds/RSC/lib/dictionaries/cif_core.dic
dictionary named 'cif_core.dic' version 2.4.2 from 2011-04-26.

'_exptl_absorpt_correction_type' value 'Multi-scan' changed to
'multi-scan' according to
/usr/data/users/saulius/crontab/automatic-downloads/rss-feeds/RSC/lib/dictionaries/cif_core.dic
dictionary named 'cif_core.dic' version 2.4.2 from 2011-04-26.

Automatic conversion script
Id: cif_fix_values 3143 2015-03-26 13:38:13Z robertas 

 Adding full bibliography for 7034661.cif.
;
_cod_original_sg_symbol_H-M Pn-3
_cod_database_code 7034661

loop_
_symmetry_equiv_pos_as_xyz
'x, y, z'
'-x+1/2, -y+1/2, z'
'x, -y+1/2, -z+1/2'
'-x+1/2, y, -z+1/2'
'z, x, y'
'-z+1/2, -x+1/2, y'
'z, -x+1/2, -y+1/2'
'-z+1/2, x, -y+1/2'
'y, z, x'
'y, -z+1/2, -x+1/2'
'-y+1/2, z, -x+1/2'
'-y+1/2, -z+1/2, x'
'-x, -y, -z'
'x-1/2, y-1/2, -z'
'-x, y-1/2, z-1/2'
'x-1/2, -y, z-1/2'
'-z, -x, -y'
'z-1/2, x-1/2, -y'
'-z, x-1/2, y-1/2'
'z-1/2, -x, y-1/2'
'-y, -z, -x'
'-y, z-1/2, x-1/2'
'y-1/2, -z, x-1/2'
'y-1/2, z-1/2, -x'

loop_
_atom_site_label
_atom_site_type_symbol
_atom_site_fract_x
_atom_site_fract_y
_atom_site_fract_z
_atom_site_U_iso_or_equiv
_atom_site_adp_type
_atom_site_occupancy
_atom_site_symmetry_multiplicity
_atom_site_calc_flag
_atom_site_refinement_flags
Cd1 Cd 0.7500 0.07783(10) 0.2500 0.0786(7) Uani 1 2 d SD
V1 V 1.02975(13) 0.05451(13) 0.32152(12) 0.0510(7) Uani 1 1 d .
V2 V 0.85478(12) -0.10786(11) 0.42189(13) 0.0468(7) Uani 1 1 d .
B1 B 0.8729(10) 0.0104(9) 0.3125(9) 0.056(4) Uani 1 1 d U
B2 B 0.7952(8) 0.0444(9) 0.4129(9) 0.051(4) Uani 1 1 d .
B3 B 0.6036(9) -0.0314(9) 0.3066(7) 0.056(4) Uani 1 1 d D
O1 O 1.1152(5) 0.0245(5) 0.3645(5) 0.052(2) Uani 1 1 d .
O1W O 0.8216(11) 0.1629(12) 0.2137(12) 0.160(7) Uani 1 1 d DU
H1WA H 0.853(8) 0.142(3) 0.190(12) 0.191 Uiso 1 1 d D
H1WB H 0.838(11) 0.180(10) 0.2508(19) 0.239 Uiso 1 1 d D
O2W O 0.755(4) 0.240(3) 0.1118(14) 0.121(12) Uani 0.50 1 d PU
O2 O 1.0468(7) 0.0827(6) 0.2453(7) 0.078(3) Uani 1 1 d .
O3W O 0.0000 0.0000 0.5000 0.156(17) Uani 1 6 d S
O3 O 0.9289(5) 0.0604(4) 0.3362(4) 0.047(2) Uani 1 1 d .
O4W O 1.047(3) 0.2500 0.2500 0.131(16) Uani 0.50 2 d SPU
O4 O 1.0179(4) -0.0470(4) 0.3175(5) 0.043(2) Uani 1 1 d .
O5W O 1.0690(13) 0.1673(14) 0.1584(14) 0.086(7) Uani 0.50 1 d PU
O5 O 0.8921(4) -0.0614(4) 0.3359(5) 0.048(2) Uani 1 1 d .
O6W O 0.962(2) 0.158(4) 0.138(3) 0.12(2) Uani 0.25 1 d PDU
O6 O 0.6375(6) 0.0131(6) 0.2645(5) 0.068(3) Uani 1 1 d .
O7 O 0.6187(7) -0.0323(7) 0.3769(5) 0.090(4) Uani 1 1 d D
H7A H 0.6498 -0.0031 0.3855 0.135 Uiso 1 1 calc R
O8 O 0.5580(5) -0.0775(5) 0.2815(5) 0.061(3) Uani 1 1 d D
O9 O 0.8028(5) 0.0325(4) 0.3390(5) 0.048(2) Uani 1 1 d .
O10 O 0.7914(5) -0.1590(5) 0.3973(6) 0.070(3) Uani 1 1 d U

loop_
_atom_site_aniso_label
_atom_site_aniso_U_11
_atom_site_aniso_U_22
_atom_site_aniso_U_33
_atom_site_aniso_U_23
_atom_site_aniso_U_13
_atom_site_aniso_U_12
Cd1 0.0801(13) 0.0696(12) 0.0861(14) 0.000 -0.0495(11) 0.000
V1 0.0623(16) 0.0470(14) 0.0439(13) -0.0065(11) -0.0050(11) 0.0113(12)
V2 0.0385(12) 0.0389(13) 0.0630(15) -0.0180(11) -0.0200(11) 0.0060(10)
B1 0.060(8) 0.059(8) 0.050(7) -0.009(6) -0.008(6) 0.006(7)
B2 0.040(9) 0.052(9) 0.063(11) -0.019(8) -0.024(8) 0.008(7)
B3 0.059(10) 0.064(11) 0.045(9) 0.013(8) -0.015(8) -0.019(9)
O1 0.047(5) 0.055(6) 0.055(6) -0.003(5) -0.010(4) 0.000(4)
O1W 0.170(11) 0.158(10) 0.150(10) 0.001(8) -0.015(8) -0.009(9)
O2W 0.111(14) 0.118(16) 0.135(13) 0.000(10) 0.002(10) -0.011(10)
O2 0.103(9) 0.066(7) 0.065(7) 0.003(6) 0.003(7) 0.014(7)
O3W 0.156(17) 0.156(17) 0.156(17) 0.022(17) 0.022(17) -0.022(17)
O3 0.056(6) 0.043(5) 0.044(5) -0.015(4) -0.016(4) 0.018(4)
O4W 0.132(18) 0.122(17) 0.138(18) 0.005(10) 0.000 0.000
O4 0.040(5) 0.039(5) 0.049(5) -0.014(4) -0.014(4) 0.011(4)
O5W 0.081(10) 0.091(10) 0.085(10) 0.003(8) 0.010(8) 0.006(8)
O5 0.044(5) 0.034(5) 0.067(6) -0.026(4) -0.021(4) 0.026(4)
O6W 0.12(2) 0.12(2) 0.13(2) 0.000(10) -0.008(10) -0.002(10)
O6 0.083(7) 0.081(7) 0.041(6) 0.023(5) -0.019(5) -0.031(6)
O7 0.120(10) 0.117(10) 0.034(6) 0.015(6) -0.017(6) -0.044(8)
O8 0.070(7) 0.070(7) 0.042(5) 0.017(5) -0.021(5) -0.033(5)
O9 0.052(5) 0.046(5) 0.047(5) -0.019(4) -0.015(4) 0.022(4)
O10 0.053(5) 0.060(5) 0.098(7) -0.028(5) -0.025(5) -0.009(5)

loop_
_atom_type_symbol
_atom_type_description
_atom_type_scat_dispersion_real
_atom_type_scat_dispersion_imag
_atom_type_scat_source
B B 0.0013 0.0007 'International Tables Vol C Tables 4.2.6.8 and 6.1.1.4'
Cd Cd -0.8075 1.2024 'International Tables Vol C Tables 4.2.6.8 and 6.1.1.4'
O O 0.0106 0.0060 'International Tables Vol C Tables 4.2.6.8 and 6.1.1.4'
V V 0.3005 0.5294 'International Tables Vol C Tables 4.2.6.8 and 6.1.1.4'
H H 0.0000 0.0000 'International Tables Vol C Tables 4.2.6.8 and 6.1.1.4'

loop_
_geom_angle_atom_site_label_1
_geom_angle_atom_site_label_2
_geom_angle_atom_site_label_3
_geom_angle
_geom_angle_site_symmetry_1
_geom_angle_site_symmetry_3
O9 Cd1 O9 132.7(5) 4_655 .
O9 Cd1 O1W 109.5(6) 4_655 .
O9 Cd1 O1W 104.5(6) . .
O9 Cd1 O1W 104.5(6) 4_655 4_655
O9 Cd1 O1W 109.5(6) . 4_655
O1W Cd1 O1W 86.7(12) . 4_655
O9 Cd1 O6 59.1(3) 4_655 .
O9 Cd1 O6 96.7(3) . .
O1W Cd1 O6 157.3(6) . .
O1W Cd1 O6 78.4(6) 4_655 .
O9 Cd1 O6 96.7(3) 4_655 4_655
O9 Cd1 O6 59.1(3) . 4_655
O1W Cd1 O6 78.4(6) . 4_655
O1W Cd1 O6 157.3(6) 4_655 4_655
O6 Cd1 O6 120.6(5) . 4_655
O2 V1 O1 108.7(5) . .
O2 V1 O3 108.4(5) . .
O1 V1 O3 142.9(4) . .
O2 V1 O4 109.0(5) . .
O1 V1 O4 79.5(4) . .
O3 V1 O4 87.1(4) . .
O2 V1 O1 107.9(5) . 10_656
O1 V1 O1 90.9(5) . 10_656
O3 V1 O1 79.3(4) . 10_656
O4 V1 O1 143.0(4) . 10_656
O2 V1 V2 112.2(4) . 22_655
O1 V1 V2 40.0(3) . 22_655
O3 V1 V2 120.6(3) . 22_655
O4 V1 V2 39.6(2) . 22_655
O1 V1 V2 123.9(3) 10_656 22_655
O2 V1 V2 110.9(4) . 20_666
O1 V1 V2 124.3(3) . 20_666
O3 V1 V2 39.3(2) . 20_666
O4 V1 V2 120.6(3) . 20_666
O1 V1 V2 40.2(3) 10_656 20_666
V2 V1 V2 136.83(13) 22_655 20_666
O10 V2 O3 108.1(5) . 22_655
O10 V2 O4 110.2(5) . 20_666
O3 V2 O4 140.0(4) 22_655 20_666
O10 V2 O1 108.4(5) . 20_666
O3 V2 O1 79.3(4) 22_655 20_666
O4 V2 O1 78.2(4) 20_666 20_666
O10 V2 O5 107.1(5) . .
O3 V2 O5 90.2(4) 22_655 .
O4 V2 O5 89.4(3) 20_666 .
O1 V2 O5 144.5(4) 20_666 .
O10 V2 V1 112.6(4) . 20_666
O3 V2 V1 113.0(3) 22_655 20_666
O4 V2 V1 39.7(3) 20_666 20_666
O1 V2 V1 38.6(3) 20_666 20_666
O5 V2 V1 123.2(2) . 20_666
O10 V2 V1 110.9(4) . 22_655
O3 V2 V1 39.4(3) 22_655 22_655
O4 V2 V1 113.3(3) 20_666 22_655
O1 V2 V1 40.0(3) 20_666 22_655
O5 V2 V1 123.8(2) . 22_655
V1 V2 V1 76.56(11) 20_666 22_655
O6 B1 O5 111.1(12) 4_655 .
O6 B1 O9 102.0(12) 4_655 .
O5 B1 O9 112.3(13) . .
O6 B1 O3 111.8(14) 4_655 .
O5 B1 O3 108.6(12) . .
O9 B1 O3 110.9(12) . .
O9 B2 O4 110.7(11) . 20_666
O9 B2 O8 104.3(10) . 19_656
O4 B2 O8 111.0(13) 20_666 19_656
O9 B2 O5 113.0(14) . 20_666
O4 B2 O5 109.1(10) 20_666 20_666
O8 B2 O5 108.8(11) 19_656 20_666
O8 B3 O6 121.4(11) . .
O8 B3 O7 118.8(13) . .
O6 B3 O7 119.7(12) . .
V1 O1 V1 147.8(5) . 8_645
V1 O1 V2 101.3(4) . 22_655
V1 O1 V2 99.7(4) 8_645 22_655
Cd1 O1W H1WA 105(3) . .
Cd1 O1W H1WB 105(3) . .
H1WA O1W H1WB 111(6) . .
B1 O3 V2 130.2(9) . 20_666
B1 O3 V1 128.5(8) . .
V2 O3 V1 101.3(4) 20_666 .
B2 O4 V2 131.0(8) 22_655 22_655
B2 O4 V1 128.3(8) 22_655 .
V2 O4 V1 100.7(4) 22_655 .
B1 O5 B2 109.9(12) . 22_655
B1 O5 V2 124.5(9) . .
B2 O5 V2 124.2(8) 22_655 .
B3 O6 B1 120.7(11) . 4_655
B3 O6 Cd1 143.0(8) . .
B1 O6 Cd1 91.2(8) 4_655 .
B3 O7 H7A 109.5 . .
B3 O8 B2 123.2(11) . 24_656
B2 O9 B1 118.0(10) . .
B2 O9 Cd1 131.5(8) . .
B1 O9 Cd1 105.4(8) . .

loop_
_geom_bond_atom_site_label_1
_geom_bond_atom_site_label_2
_geom_bond_distance
_geom_bond_site_symmetry_2
Cd1 O9 2.131(8) 4_655
Cd1 O9 2.131(8) .
Cd1 O1W 2.21(2) .
Cd1 O1W 2.21(2) 4_655
Cd1 O6 2.463(10) .
Cd1 O6 2.463(10) 4_655
V1 O2 1.567(12) .
V1 O1 1.890(9) .
V1 O3 1.925(9) .
V1 O4 1.929(8) .
V1 O1 1.940(9) 10_656
V1 V2 2.969(4) 22_655
V1 V2 2.972(4) 20_666
V2 O10 1.605(9) .
V2 O3 1.919(8) 22_655
V2 O4 1.927(8) 20_666
V2 O1 1.947(10) 20_666
V2 O5 1.972(11) .
V2 V1 2.969(4) 20_666
V2 V1 2.972(4) 22_655
B1 O6 1.47(2) 4_655
B1 O5 1.470(19) .
B1 O9 1.47(2) .
B1 O3 1.484(19) .
B2 O9 1.417(19) .
B2 O4 1.458(18) 20_666
B2 O8 1.480(17) 19_656
B2 O5 1.502(18) 20_666
B3 O8 1.312(14) .
B3 O6 1.319(17) .
B3 O7 1.356(14) .
O1 V1 1.940(9) 8_645
O1 V2 1.947(10) 22_655
O1W H1WA 0.83(2) .
O1W H1WB 0.83(2) .
O3 V2 1.919(8) 20_666
O4 B2 1.458(18) 22_655
O4 V2 1.927(8) 22_655
O5 B2 1.502(18) 22_655
O6 B1 1.47(2) 4_655
O7 H7A 0.8200 .
O8 B2 1.480(17) 24_656

loop_
_geom_torsion_atom_site_label_1
_geom_torsion_atom_site_label_2
_geom_torsion_atom_site_label_3
_geom_torsion_atom_site_label_4
_geom_torsion
_geom_torsion_site_symmetry_1
_geom_torsion_site_symmetry_4
O2 V1 O1 V1 127.5(10) . 8_645
O3 V1 O1 V1 -55.2(13) . 8_645
O4 V1 O1 V1 -125.9(11) . 8_645
O1 V1 O1 V1 18.2(13) 10_656 8_645
V2 V1 O1 V1 -130.0(13) 22_655 8_645
V2 V1 O1 V1 -5.9(12) 20_666 8_645
O2 V1 O1 V2 -102.6(6) . 22_655
O3 V1 O1 V2 74.8(7) . 22_655
O4 V1 O1 V2 4.1(4) . 22_655
O1 V1 O1 V2 148.1(2) 10_656 22_655
V2 V1 O1 V2 124.1(3) 20_666 22_655
O6 B1 O3 V2 112.1(12) 4_655 20_666
O5 B1 O3 V2 -124.9(10) . 20_666
O9 B1 O3 V2 -1.0(18) . 20_666
O6 B1 O3 V1 -70.7(15) 4_655 .
O5 B1 O3 V1 52.4(16) . .
O9 B1 O3 V1 176.3(8) . .
O2 V1 O3 B1 81.4(12) . .
O1 V1 O3 B1 -95.9(12) . .
O4 V1 O3 B1 -27.6(11) . .
O1 V1 O3 B1 -173.1(12) 10_656 .
V2 V1 O3 B1 -49.8(12) 22_655 .
V2 V1 O3 B1 -177.8(13) 20_666 .
O2 V1 O3 V2 -100.7(5) . 20_666
O1 V1 O3 V2 81.9(7) . 20_666
O4 V1 O3 V2 150.2(4) . 20_666
O1 V1 O3 V2 4.8(4) 10_656 20_666
V2 V1 O3 V2 128.0(3) 22_655 20_666
O2 V1 O4 B2 -80.4(12) . 22_655
O1 V1 O4 B2 173.3(11) . 22_655
O3 V1 O4 B2 28.1(11) . 22_655
O1 V1 O4 B2 96.0(12) 10_656 22_655
V2 V1 O4 B2 177.4(13) 22_655 22_655
V2 V1 O4 B2 49.5(11) 20_666 22_655
O2 V1 O4 V2 102.2(6) . 22_655
O1 V1 O4 V2 -4.1(4) . 22_655
O3 V1 O4 V2 -149.3(4) . 22_655
O1 V1 O4 V2 -81.4(7) 10_656 22_655
V2 V1 O4 V2 -127.9(3) 20_666 22_655
O6 B1 O5 B2 54.3(15) 4_655 22_655
O9 B1 O5 B2 167.8(11) . 22_655
O3 B1 O5 B2 -69.1(14) . 22_655
O6 B1 O5 V2 -138.7(10) 4_655 .
O9 B1 O5 V2 -25.2(16) . .
O3 B1 O5 V2 97.9(12) . .
O10 V2 O5 B1 98.5(10) . .
O3 V2 O5 B1 -152.5(10) 22_655 .
O4 V2 O5 B1 -12.5(10) 20_666 .
O1 V2 O5 B1 -80.9(12) 20_666 .
V1 V2 O5 B1 -34.6(11) 20_666 .
V1 V2 O5 B1 -130.5(9) 22_655 .
O10 V2 O5 B2 -96.3(10) . 22_655
O3 V2 O5 B2 12.7(9) 22_655 22_655
O4 V2 O5 B2 152.7(9) 20_666 22_655
O1 V2 O5 B2 84.3(11) 20_666 22_655
V1 V2 O5 B2 130.6(8) 20_666 22_655
V1 V2 O5 B2 34.7(10) 22_655 22_655
O8 B3 O6 B1 -2(3) . 4_655
O7 B3 O6 B1 174.1(16) . 4_655
O8 B3 O6 Cd1 -148.3(12) . .
O7 B3 O6 Cd1 28(3) . .
O9 Cd1 O6 B3 141.3(19) 4_655 .
O9 Cd1 O6 B3 4.8(18) . .
O1W Cd1 O6 B3 -154(2) . .
O1W Cd1 O6 B3 -103.8(19) 4_655 .
O6 Cd1 O6 B3 62.7(18) 4_655 .
O9 Cd1 O6 B1 -9.8(8) 4_655 4_655
O9 Cd1 O6 B1 -146.3(9) . 4_655
O1W Cd1 O6 B1 55(2) . 4_655
O1W Cd1 O6 B1 105.1(10) 4_655 4_655
O6 Cd1 O6 B1 -88.5(9) 4_655 4_655
O6 B3 O8 B2 4(3) . 24_656
O7 B3 O8 B2 -172.2(16) . 24_656
O4 B2 O9 B1 -54.9(17) 20_666 .
O8 B2 O9 B1 -174.3(12) 19_656 .
O5 B2 O9 B1 67.8(15) 20_666 .
O4 B2 O9 Cd1 154.5(8) 20_666 .
O8 B2 O9 Cd1 35.2(17) 19_656 .
O5 B2 O9 Cd1 -82.8(13) 20_666 .
O6 B1 O9 B2 -172.6(12) 4_655 .
O5 B1 O9 B2 68.3(16) . .
O3 B1 O9 B2 -53.4(17) . .
O6 B1 O9 Cd1 -15.0(12) 4_655 .
O5 B1 O9 Cd1 -134.1(10) . .
O3 B1 O9 Cd1 104.1(11) . .
O9 Cd1 O9 B2 -128.2(12) 4_655 .
O1W Cd1 O9 B2 96.8(13) . .
O1W Cd1 O9 B2 5.2(14) 4_655 .
O6 Cd1 O9 B2 -74.8(12) . .
O6 Cd1 O9 B2 163.4(13) 4_655 .
O9 Cd1 O9 B1 78.5(8) 4_655 .
O1W Cd1 O9 B1 -56.5(11) . .
O1W Cd1 O9 B1 -148.1(10) 4_655 .
O6 Cd1 O9 B1 131.9(9) . .
O6 Cd1 O9 B1 10.1(8) 4_655 .
